data_2234268
loop_
_publ_author_name
'Abu Thaher, Bassam'
'Koch, Pierre'
'Schollmeyer, Dieter'
'Laufer, Stefan'

_publ_section_title
;
 4-[5-Amino-4-(4-fluorophenyl)-3-(pyridin-4-yl)-1<i>H</i>-pyrazol-1-yl]benzonitrile
;
_journal_coeditor_code IM2359
_journal_issue 4
_journal_name_full 'Acta Crystallographica Section E'
_journal_page_first o935
_journal_paper_doi 10.1107/S160053681200877X
_journal_volume 68
_journal_year 2012
_chemical_formula_iupac 'C21 H14 F N5'
_chemical_formula_moiety 'C21 H14 F N5'
_chemical_formula_sum 'C21 H14 F N5'
_chemical_formula_weight 355.37
_chemical_name_systematic
;
4-[5-Amino-4-(4-fluorophenyl)-3-(pyridin-4-yl)-1<i>H</i>-
pyrazol-1-yl]benzonitrile
;
_space_group_IT_number 29
_symmetry_cell_setting orthorhombic
_symmetry_space_group_name_Hall 'P 2c -2ac'
_symmetry_space_group_name_H-M 'P c a 21'
_atom_sites_solution_hydrogens geom
_atom_sites_solution_primary direct
_atom_sites_solution_secondary difmap
_audit_creation_method SHELXL-97
_cell_angle_alpha 90.00
_cell_angle_beta 90.00
_cell_angle_gamma 90.00
_cell_formula_units_Z 4
_cell_length_a 10.5189(5)
_cell_length_b 8.1339(3)
_cell_length_c 20.0009(13)
_cell_measurement_reflns_used 25
_cell_measurement_temperature 193(2)
_cell_measurement_theta_max 70
_cell_measurement_theta_min 65
_cell_volume 1711.27(15)
_computing_cell_refinement '<i>CAD-4 Software</i> (Enraf--Nonius, 1989)'
_computing_data_collection '<i>CAD-4 Software</i> (Enraf--Nonius, 1989)'
_computing_data_reduction 'CORINC (Dr\"ager & Gattow, 1971)'
_computing_molecular_graphics 'PLATON (Spek, 2009)'
_computing_publication_material 'PLATON (Spek, 2009)'
_computing_structure_refinement 'SHELXL97 (Sheldrick, 2008)'
_computing_structure_solution 'SIR97 (Altomare <i>et al.</i>, 1999)'
_diffrn_ambient_temperature 193(2)
_diffrn_measured_fraction_theta_full 1.000
_diffrn_measured_fraction_theta_max 1.00
_diffrn_measurement_device '\k-geometry diffractometer'
_diffrn_measurement_device_type 'Enraf--Nonius CAD-4'
_diffrn_measurement_method \w/2\q
_diffrn_radiation_monochromator graphite
_diffrn_radiation_type CuK\a
_diffrn_radiation_wavelength 1.54178
_diffrn_reflns_av_R_equivalents 0.0262
_diffrn_reflns_av_sigmaI/netI 0.0211
_diffrn_reflns_limit_h_max 12
_diffrn_reflns_limit_h_min -12
_diffrn_reflns_limit_k_max 9
_diffrn_reflns_limit_k_min -9
_diffrn_reflns_limit_l_max 24
_diffrn_reflns_limit_l_min -24
_diffrn_reflns_number 3163
_diffrn_reflns_theta_full 69.92
_diffrn_reflns_theta_max 69.92
_diffrn_reflns_theta_min 4.42
_diffrn_standards_decay_% 3
_diffrn_standards_interval_time 60
_diffrn_standards_number 3
_exptl_absorpt_coefficient_mu 0.762
_exptl_absorpt_correction_type none
_exptl_crystal_colour brown
_exptl_crystal_density_diffrn 1.379
_exptl_crystal_density_method 'not measured'
_exptl_crystal_description block
_exptl_crystal_F_000 736
_exptl_crystal_size_max 0.50
_exptl_crystal_size_mid 0.30
_exptl_crystal_size_min 0.30
_refine_diff_density_max 0.169
_refine_diff_density_min -0.225
_refine_ls_abs_structure_details 'Flack (1983), 1381 Friedel pairs'
_refine_ls_abs_structure_Flack -0.17(18)
_refine_ls_extinction_method none
_refine_ls_goodness_of_fit_ref 1.043
_refine_ls_hydrogen_treatment constr
_refine_ls_matrix_type full
_refine_ls_number_parameters 244
_refine_ls_number_reflns 3059
_refine_ls_number_restraints 1
_refine_ls_restrained_S_all 1.043
_refine_ls_R_factor_all 0.0387
_refine_ls_R_factor_gt 0.0381
_refine_ls_shift/su_max 0.000
_refine_ls_shift/su_mean 0.000
_refine_ls_structure_factor_coef Fsqd
_refine_ls_weighting_details 'calc w=1/[\s^2^(Fo^2^)+(0.0752P)^2^+0.2913P] where P=(Fo^2^+2Fc^2^)/3'
_refine_ls_weighting_scheme calc
_refine_ls_wR_factor_obs 0.1022
_refine_ls_wR_factor_ref 0.1030
_reflns_number_gt 3005
_reflns_number_total 3059
_reflns_threshold_expression I>2sigma(I)
_cod_data_source_file im2359.cif
_cod_data_source_block I
_cod_database_code 2234268
_cod_database_fobs_code 2234268

loop_
_symmetry_equiv_pos_as_xyz
'x, y, z'
'-x, -y, z+1/2'
'-x+1/2, y, z+1/2'
'x+1/2, -y, z'

loop_
_atom_site_type_symbol
_atom_site_label
_atom_site_fract_x
_atom_site_fract_y
_atom_site_fract_z
_atom_site_U_iso_or_equiv
_atom_site_adp_type
_atom_site_calc_flag
_atom_site_refinement_flags
_atom_site_occupancy
_atom_site_symmetry_multiplicity
N N1 0.43666(14) 0.21998(19) 0.52903(8) 0.0245(3) Uani d . 1 1
C C2 0.46323(15) 0.2397(2) 0.46188(10) 0.0233(4) Uani d . 1 1
C C3 0.34814(17) 0.2656(2) 0.43004(10) 0.0234(4) Uani d . 1 1
C C4 0.25715(16) 0.2607(2) 0.48226(9) 0.0236(4) Uani d . 1 1
N N5 0.30861(14) 0.23527(19) 0.54156(8) 0.0253(3) Uani d . 1 1
N N6 0.58360(15) 0.2377(2) 0.43736(9) 0.0322(4) Uani d . 1 1
H H6A 0.6492 0.2547 0.4639 0.048 Uiso d R 1 1
H H6B 0.5975 0.2425 0.3949 0.048 Uiso d R 1 1
C C7 0.51679(16) 0.1880(2) 0.58436(10) 0.0240(4) Uani d . 1 1
C C8 0.47853(17) 0.2416(3) 0.64701(11) 0.0307(4) Uani d . 1 1
H H8 0.4014 0.3013 0.6516 0.037 Uiso calc R 1 1
C C9 0.55154(18) 0.2090(3) 0.70281(10) 0.0319(4) Uani d . 1 1
H H9 0.5245 0.2446 0.7457 0.038 Uiso calc R 1 1
C C10 0.66595(17) 0.1229(2) 0.69545(9) 0.0269(4) Uani d . 1 1
C C11 0.70398(19) 0.0686(2) 0.63280(10) 0.0309(4) Uani d . 1 1
H H11 0.7816 0.0102 0.6281 0.037 Uiso calc R 1 1
C C12 0.62949(18) 0.0992(2) 0.57720(10) 0.0287(4) Uani d . 1 1
H H12 0.6548 0.0600 0.5345 0.034 Uiso calc R 1 1
C C13 0.74546(19) 0.0933(2) 0.75280(11) 0.0306(4) Uani d . 1 1
N N14 0.81025(18) 0.0714(3) 0.79805(10) 0.0402(4) Uani d . 1 1
C C16 0.33007(16) 0.3156(2) 0.35985(9) 0.0235(4) Uani d . 1 1
C C17 0.24094(18) 0.4368(2) 0.34404(10) 0.0279(4) Uani d . 1 1
H H17 0.1915 0.4843 0.3788 0.033 Uiso calc R 1 1
C C18 0.22306(19) 0.4892(2) 0.27863(11) 0.0315(4) Uani d . 1 1
H H18 0.1605 0.5693 0.2681 0.038 Uiso calc R 1 1
C C19 0.29837(19) 0.4220(3) 0.22958(9) 0.0303(4) Uani d . 1 1
C C20 0.38681(19) 0.3029(3) 0.24196(10) 0.0329(4) Uani d . 1 1
H H20 0.4369 0.2585 0.2068 0.039 Uiso calc R 1 1
C C21 0.40156(19) 0.2480(3) 0.30763(10) 0.0294(4) Uani d . 1 1
H H21 0.4611 0.1634 0.3170 0.035 Uiso calc R 1 1
F F22 0.28240(13) 0.47710(18) 0.16555(6) 0.0439(3) Uani d . 1 1
C C23 0.11619(16) 0.2723(2) 0.47901(10) 0.0247(4) Uani d . 1 1
C C24 0.04902(17) 0.3515(3) 0.52898(10) 0.0301(4) Uani d . 1 1
H H24 0.0927 0.4043 0.5646 0.036 Uiso calc R 1 1
C C25 -0.08274(18) 0.3532(3) 0.52667(11) 0.0357(5) Uani d . 1 1
H H25 -0.1273 0.4093 0.5611 0.043 Uiso calc R 1 1
N N26 -0.15029(15) 0.2799(2) 0.47859(10) 0.0370(4) Uani d . 1 1
C C27 -0.08439(19) 0.2038(3) 0.43060(12) 0.0362(5) Uani d . 1 1
H H27 -0.1306 0.1511 0.3959 0.043 Uiso calc R 1 1
C C28 0.04695(18) 0.1972(3) 0.42836(11) 0.0301(4) Uani d . 1 1
H H28 0.0891 0.1422 0.3928 0.036 Uiso calc R 1 1

loop_
_atom_site_aniso_label
_atom_site_aniso_U_11
_atom_site_aniso_U_22
_atom_site_aniso_U_33
_atom_site_aniso_U_12
_atom_site_aniso_U_13
_atom_site_aniso_U_23
N1 0.0145(6) 0.0350(8) 0.0241(8) -0.0011(6) 0.0004(6) 0.0023(7)
C2 0.0160(8) 0.0292(9) 0.0246(10) -0.0018(6) 0.0001(7) -0.0011(7)
C3 0.0177(8) 0.0267(8) 0.0259(9) -0.0007(6) 0.0000(7) -0.0014(8)
C4 0.0149(8) 0.0299(8) 0.0259(9) -0.0019(6) -0.0023(7) 0.0007(7)
N5 0.0128(7) 0.0366(8) 0.0265(9) 0.0008(5) -0.0004(6) 0.0013(7)
N6 0.0119(7) 0.0586(11) 0.0260(8) -0.0022(7) 0.0012(6) -0.0019(8)
C7 0.0164(8) 0.0288(9) 0.0268(9) -0.0026(7) -0.0035(7) 0.0019(8)
C8 0.0175(8) 0.0447(11) 0.0298(10) 0.0032(7) 0.0008(8) -0.0026(9)
C9 0.0228(9) 0.0469(11) 0.0261(10) -0.0006(8) -0.0003(7) -0.0042(9)
C10 0.0224(8) 0.0318(9) 0.0265(10) -0.0038(7) -0.0041(7) 0.0022(8)
C11 0.0252(9) 0.0357(10) 0.0320(10) 0.0068(8) -0.0031(8) -0.0003(9)
C12 0.0254(9) 0.0363(9) 0.0244(9) 0.0042(8) 0.0003(7) -0.0028(8)
C13 0.0260(8) 0.0365(10) 0.0291(9) -0.0040(8) -0.0014(8) 0.0014(8)
N14 0.0332(9) 0.0541(11) 0.0333(9) -0.0074(8) -0.0090(8) 0.0054(9)
C16 0.0172(7) 0.0292(9) 0.0241(9) -0.0039(7) -0.0008(6) -0.0019(7)
C17 0.0248(9) 0.0328(9) 0.0261(10) -0.0002(7) 0.0017(7) -0.0024(8)
C18 0.0297(10) 0.0336(10) 0.0314(10) -0.0008(8) -0.0043(8) 0.0041(8)
C19 0.0300(9) 0.0406(10) 0.0202(9) -0.0136(8) -0.0034(7) 0.0013(8)
C20 0.0277(9) 0.0456(11) 0.0254(10) -0.0079(8) 0.0058(8) -0.0078(9)
C21 0.0202(9) 0.0367(10) 0.0313(10) -0.0014(7) 0.0004(8) -0.0033(8)
F22 0.0503(8) 0.0578(8) 0.0236(6) -0.0142(6) -0.0051(5) 0.0065(6)
C23 0.0156(8) 0.0316(9) 0.0268(9) 0.0008(6) 0.0006(7) 0.0040(7)
C24 0.0205(8) 0.0449(11) 0.0250(9) 0.0002(7) -0.0024(7) -0.0022(9)
C25 0.0213(9) 0.0538(12) 0.0318(10) 0.0055(8) 0.0055(8) -0.0036(9)
N26 0.0160(7) 0.0569(11) 0.0382(10) -0.0002(7) 0.0001(7) 0.0016(9)
C27 0.0206(9) 0.0542(12) 0.0337(11) -0.0049(8) -0.0040(8) -0.0026(10)
C28 0.0210(8) 0.0428(11) 0.0265(9) -0.0017(7) -0.0020(8) -0.0022(9)

loop_
_atom_type_symbol
_atom_type_description
_atom_type_scat_dispersion_real
_atom_type_scat_dispersion_imag
_atom_type_scat_source
C C 0.0181 0.0091 'International Tables Vol C Tables 4.2.6.8 and 6.1.1.4'
H H 0.0000 0.0000 'International Tables Vol C Tables 4.2.6.8 and 6.1.1.4'
F F 0.0727 0.0534 'International Tables Vol C Tables 4.2.6.8 and 6.1.1.4'
N N 0.0311 0.0180 'International Tables Vol C Tables 4.2.6.8 and 6.1.1.4'

loop_
_geom_angle_atom_site_label_1
_geom_angle_atom_site_label_2
_geom_angle_atom_site_label_3
_geom_angle
N5 N1 C2 111.40(14)
N5 N1 C7 117.21(15)
C2 N1 C7 131.39(15)
N6 C2 N1 122.58(16)
N6 C2 C3 130.64(18)
N1 C2 C3 106.74(15)
C2 C3 C4 104.33(17)
C2 C3 C16 126.37(16)
C4 C3 C16 128.50(17)
N5 C4 C3 112.93(16)
N5 C4 C23 117.26(16)
C3 C4 C23 129.75(18)
C4 N5 N1 104.59(15)
C2 N6 H6A 120.7
C2 N6 H6B 120.9
H6A N6 H6B 117.0
C8 C7 C12 120.14(18)
C8 C7 N1 118.43(16)
C12 C7 N1 121.39(18)
C9 C8 C7 120.58(17)
C9 C8 H8 119.7
C7 C8 H8 119.7
C8 C9 C10 119.30(19)
C8 C9 H9 120.4
C10 C9 H9 120.4
C11 C10 C9 120.12(18)
C11 C10 C13 119.92(17)
C9 C10 C13 119.95(18)
C12 C11 C10 120.38(18)
C12 C11 H11 119.8
C10 C11 H11 119.8
C11 C12 C7 119.46(19)
C11 C12 H12 120.3
C7 C12 H12 120.3
N14 C13 C10 178.9(2)
C17 C16 C21 117.97(18)
C17 C16 C3 119.80(17)
C21 C16 C3 122.22(17)
C18 C17 C16 121.39(18)
C18 C17 H17 119.3
C16 C17 H17 119.3
C19 C18 C17 118.20(18)
C19 C18 H18 120.9
C17 C18 H18 120.9
C20 C19 F22 119.08(19)
C20 C19 C18 123.03(18)
F22 C19 C18 117.90(18)
C19 C20 C21 118.24(19)
C19 C20 H20 120.9
C21 C20 H20 120.9
C20 C21 C16 121.13(19)
C20 C21 H21 119.4
C16 C21 H21 119.4
C24 C23 C28 117.64(16)
C24 C23 C4 120.48(17)
C28 C23 C4 121.79(17)
C23 C24 C25 119.40(18)
C23 C24 H24 120.3
C25 C24 H24 120.3
N26 C25 C24 123.45(19)
N26 C25 H25 118.3
C24 C25 H25 118.3
C27 N26 C25 116.60(16)
N26 C27 C28 124.0(2)
N26 C27 H27 118.0
C28 C27 H27 118.0
C27 C28 C23 118.87(19)
C27 C28 H28 120.6
C23 C28 H28 120.6

loop_
_geom_bond_atom_site_label_1
_geom_bond_atom_site_label_2
_geom_bond_distance
N1 N5 1.376(2)
N1 C2 1.381(3)
N1 C7 1.415(2)
C2 N6 1.358(2)
C2 C3 1.384(2)
C3 C4 1.417(3)
C3 C16 1.474(3)
C4 N5 1.320(2)
C4 C23 1.487(2)
N6 H6A 0.8816
N6 H6B 0.8621
C7 C8 1.386(3)
C7 C12 1.395(3)
C8 C9 1.380(3)
C8 H8 0.9500
C9 C10 1.400(3)
C9 H9 0.9500
C10 C11 1.388(3)
C10 C13 1.440(3)
C11 C12 1.383(3)
C11 H11 0.9500
C12 H12 0.9500
C13 N14 1.147(3)
C16 C17 1.397(3)
C16 C21 1.399(3)
C17 C18 1.389(3)
C17 H17 0.9500
C18 C19 1.374(3)
C18 H18 0.9500
C19 C20 1.366(3)
C19 F22 1.367(2)
C20 C21 1.396(3)
C20 H20 0.9500
C21 H21 0.9500
C23 C24 1.383(3)
C23 C28 1.389(3)
C24 C25 1.387(3)
C24 H24 0.9500
C25 N26 1.336(3)
C25 H25 0.9500
N26 C27 1.336(3)
C27 C28 1.383(3)
C27 H27 0.9500
C28 H28 0.9500

loop_
_geom_hbond_atom_site_label_D
_geom_hbond_atom_site_label_H
_geom_hbond_atom_site_label_A
_geom_hbond_site_symmetry_A
_geom_hbond_distance_DH
_geom_hbond_distance_HA
_geom_hbond_distance_DA
_geom_hbond_angle_DHA
N6 H6A N26 1_655 0.88 2.14 2.938(2) 150
N6 H6B N14 3_654 0.86 2.58 3.292(3) 141

loop_
_geom_torsion_atom_site_label_1
_geom_torsion_atom_site_label_2
_geom_torsion_atom_site_label_3
_geom_torsion_atom_site_label_4
_geom_torsion
N5 N1 C2 N6 176.84(17)
C7 N1 C2 N6 -3.2(3)
N5 N1 C2 C3 -1.1(2)
C7 N1 C2 C3 178.89(17)
N6 C2 C3 C4 -177.24(19)
N1 C2 C3 C4 0.45(19)
N6 C2 C3 C16 -6.8(3)
N1 C2 C3 C16 170.87(17)
C2 C3 C4 N5 0.3(2)
C16 C3 C4 N5 -169.81(17)
C2 C3 C4 C23 -176.61(17)
C16 C3 C4 C23 13.2(3)
C3 C4 N5 N1 -0.97(19)
C23 C4 N5 N1 176.39(15)
C2 N1 N5 C4 1.26(19)
C7 N1 N5 C4 -178.71(15)
N5 N1 C7 C8 -27.3(2)
C2 N1 C7 C8 152.71(19)
N5 N1 C7 C12 150.24(17)
C2 N1 C7 C12 -29.7(3)
C12 C7 C8 C9 0.5(3)
N1 C7 C8 C9 178.05(18)
C7 C8 C9 C10 0.9(3)
C8 C9 C10 C11 -1.1(3)
C8 C9 C10 C13 177.70(19)
C9 C10 C11 C12 0.1(3)
C13 C10 C11 C12 -178.77(19)
C10 C11 C12 C7 1.3(3)
C8 C7 C12 C11 -1.5(3)
N1 C7 C12 C11 -179.04(17)
C2 C3 C16 C17 -136.16(19)
C4 C3 C16 C17 32.0(3)
C2 C3 C16 C21 42.5(3)
C4 C3 C16 C21 -149.42(18)
C21 C16 C17 C18 0.1(3)
C3 C16 C17 C18 178.76(17)
C16 C17 C18 C19 -1.9(3)
C17 C18 C19 C20 2.1(3)
C17 C18 C19 F22 -178.44(16)
F22 C19 C20 C21 -179.87(17)
C18 C19 C20 C21 -0.4(3)
C19 C20 C21 C16 -1.5(3)
C17 C16 C21 C20 1.7(3)
C3 C16 C21 C20 -176.99(18)
N5 C4 C23 C24 38.6(3)
C3 C4 C23 C24 -144.6(2)
N5 C4 C23 C28 -137.84(19)
C3 C4 C23 C28 39.0(3)
C28 C23 C24 C25 0.0(3)
C4 C23 C24 C25 -176.60(18)
C23 C24 C25 N26 0.8(3)
C24 C25 N26 C27 -0.8(3)
C25 N26 C27 C28 0.1(3)
N26 C27 C28 C23 0.6(4)
C24 C23 C28 C27 -0.6(3)
C4 C23 C28 C27 175.92(19)

loop_
_cod_related_entry_id
_cod_related_entry_database
_cod_related_entry_code
1 ChemSpider 28531190
